data_7127285
loop_
_publ_author_name
'Chen, Yu'
'Quan, Yangjian'
'Xie, Zuowei'

_publ_section_title
;
 8-Aminoquinoline as a bidentate traceless directing group for
 Cu-catalyzed selective B(4,5)-H disulfenylation of <i>o</i>-carboranes.
;
_journal_issue 85
_journal_name_full 'Chemical communications (Cambridge, England)'
_journal_page_first 12997
_journal_page_last 13000
_journal_paper_doi 10.1039/d0cc05207h
_journal_volume 56
_journal_year 2020
_chemical_formula_sum 'C20 H24 B10 S2'
_chemical_formula_weight 436.61
_space_group_crystal_system monoclinic
_space_group_IT_number 15
_space_group_name_Hall '-C 2yc'
_space_group_name_H-M_alt 'C 1 2/c 1'
_atom_sites_solution_hydrogens geom
_audit_creation_method SHELXL-2014/6
_audit_update_record
;
2020-07-22 deposited with the CCDC.	2020-09-18 downloaded from the CCDC.
;
_cell_angle_alpha 90
_cell_angle_beta 128.2730(11)
_cell_angle_gamma 90
_cell_formula_units_Z 8
_cell_length_a 25.8780(11)
_cell_length_b 11.6738(5)
_cell_length_c 20.3229(9)
_cell_measurement_reflns_used 629
_cell_measurement_temperature 297(2)
_cell_measurement_theta_max 15
_cell_measurement_theta_min 15
_cell_volume 4819.9(4)
_computing_cell_refinement 'BRUKER D8VENTURE DIFFRACTOMETER'
_computing_data_collection 'BRUKER D8VENTURE DIFFRACTOMETER'
_computing_data_reduction 'BRUKER D8VENTURE DIFFRACTOMETER'
_computing_molecular_graphics 'BRUKER SHELXTL'
_computing_publication_material 'BRUKER SHELXTL'
_computing_structure_refinement 'SHELXL-2014/6 (Sheldrick, 2014)'
_diffrn_ambient_temperature 297(2)
_diffrn_measured_fraction_theta_full 0.997
_diffrn_measured_fraction_theta_max 0.997
_diffrn_measurement_device_type 'BRUKER D8VENTURE DIFFRACTOMETER'
_diffrn_measurement_method 'PHI & OMEGA SCAN'
_diffrn_radiation_type MoK\a
_diffrn_radiation_wavelength 0.71073
_diffrn_reflns_av_R_equivalents 0.0312
_diffrn_reflns_av_unetI/netI 0.0166
_diffrn_reflns_Laue_measured_fraction_full 0.997
_diffrn_reflns_Laue_measured_fraction_max 0.997
_diffrn_reflns_limit_h_max 29
_diffrn_reflns_limit_h_min -30
_diffrn_reflns_limit_k_max 14
_diffrn_reflns_limit_k_min -14
_diffrn_reflns_limit_l_max 24
_diffrn_reflns_limit_l_min -22
_diffrn_reflns_number 44420
_diffrn_reflns_point_group_measured_fraction_full 0.997
_diffrn_reflns_point_group_measured_fraction_max 0.997
_diffrn_reflns_theta_full 25.242
_diffrn_reflns_theta_max 25.246
_diffrn_reflns_theta_min 2.553
_exptl_absorpt_coefficient_mu 0.228
_exptl_absorpt_correction_T_max 0.7456
_exptl_absorpt_correction_T_min 0.6376
_exptl_absorpt_correction_type multi-scan
_exptl_crystal_colour colourless
_exptl_crystal_density_diffrn 1.203
_exptl_crystal_description block
_exptl_crystal_F_000 1808
_exptl_crystal_size_max 0.500
_exptl_crystal_size_mid 0.400
_exptl_crystal_size_min 0.300
_refine_diff_density_max 0.283
_refine_diff_density_min -0.334
_refine_diff_density_rms 0.050
_refine_ls_extinction_method none
_refine_ls_goodness_of_fit_ref 1.060
_refine_ls_hydrogen_treatment constr
_refine_ls_matrix_type full
_refine_ls_number_parameters 289
_refine_ls_number_reflns 4348
_refine_ls_number_restraints 0
_refine_ls_restrained_S_all 1.060
_refine_ls_R_factor_all 0.0607
_refine_ls_R_factor_gt 0.0476
_refine_ls_shift/su_max 0.002
_refine_ls_shift/su_mean 0.000
_refine_ls_structure_factor_coef Fsqd
_refine_ls_weighting_details 'w=1/[\s^2^(Fo^2^)+(0.0781P)^2^+3.6776P] where P=(Fo^2^+2Fc^2^)/3'
_refine_ls_weighting_scheme calc
_refine_ls_wR_factor_gt 0.1311
_refine_ls_wR_factor_ref 0.1446
_reflns_Friedel_coverage 0.000
_reflns_number_gt 3529
_reflns_number_total 4348
_reflns_threshold_expression 'I > 2\s(I)'
_cod_data_source_file d0cc05207h2.cif
_cod_data_source_block 3x
_cod_depositor_comments 'Adding full bibliography for 7127281--7127288.cif.'
_cod_original_sg_symbol_H-M 'C 2/c'
_cod_database_code 7127285
_shelx_space_group_comment
;
The symmetry employed for this shelxl refinement is uniquely defined
by the following loop, which should always be used as a source of
symmetry information in preference to the above space-group names.
They are only intended as comments.
;
_shelx_estimated_absorpt_t_min 0.894
_shelx_estimated_absorpt_t_max 0.935
_shelxl_version_number 2014/6

loop_
_space_group_symop_operation_xyz
'x, y, z'
'-x, y, -z+1/2'
'x+1/2, y+1/2, z'
'-x+1/2, y+1/2, -z+1/2'
'-x, -y, -z'
'x, -y, z-1/2'
'-x+1/2, -y+1/2, -z'
'x+1/2, -y+1/2, z-1/2'

loop_
_atom_site_label
_atom_site_type_symbol
_atom_site_fract_x
_atom_site_fract_y
_atom_site_fract_z
_atom_site_U_iso_or_equiv
_atom_site_adp_type
_atom_site_occupancy
_atom_site_site_symmetry_order
_atom_site_calc_flag
_atom_site_refinement_flags_posn
_atom_site_refinement_flags_adp
_atom_site_refinement_flags_occupancy
_atom_site_disorder_assembly
_atom_site_disorder_group
S1 S 0.09535(3) 0.84752(5) 1.12410(4) 0.05349(19) Uani 1 1 d . . . . .
S2 S -0.04077(3) 0.81457(5) 0.91888(5) 0.0646(2) Uani 1 1 d . . . . .
C1 C 0.07228(10) 0.96891(17) 0.97402(12) 0.0435(4) Uani 1 1 d . . . . .
H1 H 0.0444 1.0329 0.9803 0.052 Uiso 1 1 calc R U . . .
C2 C 0.11401(10) 1.0095(2) 0.94154(14) 0.0523(5) Uani 1 1 d . . . . .
C11 C 0.11268(12) 1.1338(2) 0.92209(15) 0.0612(6) Uani 1 1 d . . . . .
C12 C 0.06644(17) 1.2086(3) 0.9096(2) 0.0894(10) Uani 1 1 d . . . . .
H12A H 0.0348 1.1816 0.9138 0.107 Uiso 1 1 calc R U . . .
C13 C 0.0655(2) 1.3223(3) 0.8909(3) 0.1101(13) Uani 1 1 d . . . . .
H13A H 0.0332 1.3708 0.8823 0.132 Uiso 1 1 calc R U . . .
C14 C 0.1112(2) 1.3634(3) 0.8851(3) 0.1163(14) Uani 1 1 d . . . . .
H14A H 0.1100 1.4397 0.8711 0.140 Uiso 1 1 calc R U . . .
C15 C 0.1591(2) 1.2927(4) 0.9000(3) 0.1214(15) Uani 1 1 d . . . . .
H15A H 0.1916 1.3216 0.8980 0.146 Uiso 1 1 calc R U . . .
C16 C 0.16013(17) 1.1784(3) 0.9181(2) 0.0957(10) Uani 1 1 d . . . . .
H16A H 0.1931 1.1310 0.9277 0.115 Uiso 1 1 calc R U . . .
C17 C 0.17295(11) 0.88224(19) 1.22145(14) 0.0516(5) Uani 1 1 d . . . . .
C18 C 0.22150(14) 0.7997(2) 1.26594(19) 0.0733(7) Uani 1 1 d . . . . .
H18A H 0.2154 0.7272 1.2432 0.088 Uiso 1 1 calc R U . . .
C19 C 0.27916(16) 0.8258(3) 1.3444(2) 0.0953(11) Uani 1 1 d . . . . .
H19A H 0.3120 0.7708 1.3744 0.114 Uiso 1 1 calc R U . . .
C20 C 0.28798(18) 0.9324(4) 1.3781(2) 0.0999(11) Uani 1 1 d . . . . .
H20A H 0.3266 0.9491 1.4311 0.120 Uiso 1 1 calc R U . . .
C21 C 0.24092(18) 1.0135(3) 1.3348(2) 0.0934(10) Uani 1 1 d . . . . .
H21A H 0.2475 1.0858 1.3581 0.112 Uiso 1 1 calc R U . . .
C22 C 0.18271(14) 0.9893(2) 1.25577(17) 0.0690(7) Uani 1 1 d . . . . .
H22A H 0.1504 1.0453 1.2261 0.083 Uiso 1 1 calc R U . . .
C23 C -0.06925(10) 0.68328(17) 0.86321(13) 0.0450(5) Uani 1 1 d . . . . .
C24 C -0.05973(19) 0.5839(2) 0.9049(2) 0.0855(9) Uani 1 1 d . . . . .
H24A H -0.0358 0.5847 0.9628 0.103 Uiso 1 1 calc R U . . .
C25 C -0.0854(3) 0.4831(3) 0.8616(3) 0.1203(15) Uani 1 1 d . . . . .
H25A H -0.0787 0.4156 0.8903 0.144 Uiso 1 1 calc R U . . .
C26 C -0.1204(2) 0.4811(3) 0.7774(3) 0.1086(13) Uani 1 1 d . . . . .
H26A H -0.1373 0.4122 0.7484 0.130 Uiso 1 1 calc R U . . .
C27 C -0.13104(16) 0.5794(3) 0.7350(2) 0.0923(10) Uani 1 1 d . . . . .
H27A H -0.1557 0.5780 0.6770 0.111 Uiso 1 1 calc R U . . .
C28 C -0.10526(14) 0.6817(2) 0.77778(16) 0.0661(7) Uani 1 1 d . . . . .
H28A H -0.1123 0.7490 0.7488 0.079 Uiso 1 1 calc R U . . .
B3 B 0.15605(12) 0.9732(2) 1.04707(16) 0.0479(5) Uani 1 1 d . . . . .
H3 H 0.1837 1.0343 1.0994 0.057 Uiso 1 1 calc R U . . .
B4 B 0.11009(12) 0.85895(19) 1.04666(16) 0.0460(5) Uani 1 1 d . . . . .
B5 B 0.03926(12) 0.8361(2) 0.93997(16) 0.0493(6) Uani 1 1 d . . . . .
B6 B 0.04187(13) 0.9332(3) 0.87426(16) 0.0558(6) Uani 1 1 d . . . . .
H6 H -0.0031 0.9686 0.8165 0.067 Uiso 1 1 calc R U . . .
B7 B 0.18336(13) 0.9268(2) 0.98998(17) 0.0578(6) Uani 1 1 d . . . . .
H7 H 0.2302 0.9576 1.0062 0.069 Uiso 1 1 calc R U . . .
B8 B 0.18114(13) 0.8296(2) 1.05478(18) 0.0548(6) Uani 1 1 d . . . . .
H8 H 0.2266 0.7962 1.1130 0.066 Uiso 1 1 calc R U . . .
B9 B 0.10858(13) 0.7432(2) 0.98844(18) 0.0579(7) Uani 1 1 d . . . . .
H9 H 0.1067 0.6536 1.0035 0.069 Uiso 1 1 calc R U . . .
B10 B 0.06633(14) 0.7892(3) 0.88262(19) 0.0644(8) Uani 1 1 d . . . . .
H10 H 0.0372 0.7295 0.8295 0.077 Uiso 1 1 calc R U . . .
B11 B 0.11335(14) 0.9023(3) 0.88405(18) 0.0638(7) Uani 1 1 d . . . . .
H11 H 0.1150 0.9169 0.8319 0.077 Uiso 1 1 calc R U . . .
B12 B 0.15427(14) 0.7852(3) 0.9543(2) 0.0656(8) Uani 1 1 d . . . . .
H12 H 0.1823 0.7223 0.9474 0.079 Uiso 1 1 calc R U . . .

loop_
_atom_site_aniso_label
_atom_site_aniso_U_11
_atom_site_aniso_U_22
_atom_site_aniso_U_33
_atom_site_aniso_U_23
_atom_site_aniso_U_13
_atom_site_aniso_U_12
S1 0.0552(3) 0.0533(3) 0.0555(3) -0.0029(2) 0.0360(3) -0.0102(2)
S2 0.0506(4) 0.0631(4) 0.0882(5) -0.0327(3) 0.0471(4) -0.0153(3)
C1 0.0412(11) 0.0489(11) 0.0441(11) -0.0039(9) 0.0283(9) -0.0021(8)
C2 0.0452(12) 0.0664(14) 0.0522(12) 0.0017(10) 0.0336(11) -0.0006(10)
C11 0.0625(15) 0.0732(15) 0.0593(14) 0.0127(12) 0.0434(13) 0.0027(12)
C12 0.095(2) 0.0796(19) 0.127(3) 0.0336(18) 0.085(2) 0.0141(16)
C13 0.135(3) 0.084(2) 0.158(4) 0.048(2) 0.114(3) 0.029(2)
C14 0.150(4) 0.089(2) 0.152(4) 0.047(2) 0.114(3) 0.013(2)
C15 0.119(3) 0.117(3) 0.160(4) 0.045(3) 0.102(3) -0.001(3)
C16 0.087(2) 0.100(2) 0.122(3) 0.030(2) 0.076(2) 0.0041(17)
C17 0.0572(13) 0.0505(12) 0.0520(12) 0.0024(10) 0.0363(11) -0.0039(10)
C18 0.0714(18) 0.0591(15) 0.0811(19) 0.0120(13) 0.0430(16) 0.0042(12)
C19 0.0606(18) 0.105(3) 0.089(2) 0.032(2) 0.0310(18) 0.0097(17)
C20 0.075(2) 0.127(3) 0.0664(19) 0.000(2) 0.0280(17) -0.021(2)
C21 0.096(2) 0.094(2) 0.077(2) -0.0309(18) 0.047(2) -0.026(2)
C22 0.0728(17) 0.0626(15) 0.0642(15) -0.0095(12) 0.0387(14) -0.0015(12)
C23 0.0400(11) 0.0421(10) 0.0511(12) -0.0024(9) 0.0273(10) -0.0021(8)
C24 0.131(3) 0.0572(16) 0.0791(19) 0.0115(14) 0.070(2) 0.0089(16)
C25 0.221(5) 0.0443(16) 0.163(4) -0.005(2) 0.152(4) -0.021(2)
C26 0.137(3) 0.072(2) 0.149(4) -0.054(2) 0.105(3) -0.049(2)
C27 0.089(2) 0.101(3) 0.0658(18) -0.0334(17) 0.0375(17) -0.0060(18)
C28 0.0766(17) 0.0586(14) 0.0540(14) 0.0015(11) 0.0359(14) 0.0062(12)
B3 0.0433(13) 0.0506(13) 0.0485(13) -0.0037(10) 0.0278(11) -0.0065(10)
B4 0.0438(13) 0.0405(12) 0.0503(13) -0.0047(10) 0.0275(11) -0.0036(9)
B5 0.0425(13) 0.0533(13) 0.0509(14) -0.0147(11) 0.0283(12) -0.0056(10)
B6 0.0437(13) 0.0790(18) 0.0443(13) -0.0100(12) 0.0270(12) -0.0035(12)
B7 0.0445(13) 0.0704(17) 0.0614(16) -0.0027(13) 0.0341(13) 0.0010(12)
B8 0.0428(13) 0.0558(14) 0.0607(16) -0.0023(12) 0.0295(13) 0.0018(11)
B9 0.0516(14) 0.0502(14) 0.0710(17) -0.0155(13) 0.0376(14) -0.0020(11)
B10 0.0525(16) 0.0810(19) 0.0635(17) -0.0278(15) 0.0377(14) -0.0073(13)
B11 0.0513(15) 0.092(2) 0.0569(16) -0.0112(15) 0.0379(14) 0.0004(14)
B12 0.0525(15) 0.0750(18) 0.0763(19) -0.0184(15) 0.0433(15) 0.0002(13)

loop_
_atom_type_symbol
_atom_type_description
_atom_type_scat_dispersion_real
_atom_type_scat_dispersion_imag
_atom_type_scat_source
C C 0.0033 0.0016 'International Tables Vol C Tables 4.2.6.8 and 6.1.1.4'
H H 0.0000 0.0000 'International Tables Vol C Tables 4.2.6.8 and 6.1.1.4'
B B 0.0013 0.0007 'International Tables Vol C Tables 4.2.6.8 and 6.1.1.4'
S S 0.1246 0.1234 'International Tables Vol C Tables 4.2.6.8 and 6.1.1.4'

loop_
_geom_angle_atom_site_label_1
_geom_angle_atom_site_label_2
_geom_angle_atom_site_label_3
_geom_angle
_geom_angle_site_symmetry_1
_geom_angle_site_symmetry_3
_geom_angle_publ_flag
C17 S1 B4 104.16(11) . . ?
C23 S2 B5 103.19(10) . . ?
C2 C1 B5 112.90(16) . . ?
C2 C1 B3 62.97(13) . . ?
B5 C1 B3 115.36(17) . . ?
C2 C1 B6 61.92(14) . . ?
B5 C1 B6 63.17(15) . . ?
B3 C1 B6 116.20(16) . . ?
C2 C1 B4 113.01(16) . . ?
B5 C1 B4 63.00(14) . . ?
B3 C1 B4 62.46(13) . . ?
B6 C1 B4 115.62(17) . . ?
C11 C2 C1 118.10(18) . . ?
C11 C2 B11 122.7(2) . . ?
C1 C2 B11 109.45(18) . . ?
C11 C2 B7 122.81(19) . . ?
C1 C2 B7 108.75(17) . . ?
B11 C2 B7 62.76(16) . . ?
C11 C2 B6 116.9(2) . . ?
C1 C2 B6 60.89(13) . . ?
B11 C2 B6 62.11(15) . . ?
B7 C2 B6 113.48(19) . . ?
C11 C2 B3 116.90(19) . . ?
C1 C2 B3 60.26(12) . . ?
B11 C2 B3 113.33(19) . . ?
B7 C2 B3 61.64(14) . . ?
B6 C2 B3 113.03(17) . . ?
C12 C11 C16 117.0(3) . . ?
C12 C11 C2 122.7(2) . . ?
C16 C11 C2 120.3(2) . . ?
C11 C12 C13 122.0(3) . . ?
C14 C13 C12 120.0(4) . . ?
C13 C14 C15 119.6(3) . . ?
C14 C15 C16 120.8(3) . . ?
C15 C16 C11 120.6(3) . . ?
C22 C17 C18 119.6(2) . . ?
C22 C17 S1 119.67(19) . . ?
C18 C17 S1 120.57(19) . . ?
C19 C18 C17 119.6(3) . . ?
C20 C19 C18 120.2(3) . . ?
C21 C20 C19 120.5(3) . . ?
C20 C21 C22 120.3(3) . . ?
C17 C22 C21 119.9(3) . . ?
C24 C23 C28 119.6(2) . . ?
C24 C23 S2 119.64(19) . . ?
C28 C23 S2 120.52(17) . . ?
C23 C24 C25 120.1(3) . . ?
C26 C25 C24 120.4(3) . . ?
C25 C26 C27 120.1(3) . . ?
C26 C27 C28 120.2(3) . . ?
C23 C28 C27 119.5(3) . . ?
C1 B3 C2 56.76(12) . . ?
C1 B3 B8 104.36(17) . . ?
C2 B3 B8 104.67(18) . . ?
C1 B3 B7 103.16(17) . . ?
C2 B3 B7 58.06(14) . . ?
B8 B3 B7 59.76(15) . . ?
C1 B3 B4 59.38(13) . . ?
C2 B3 B4 105.57(17) . . ?
B8 B3 B4 59.95(14) . . ?
B7 B3 B4 107.65(18) . . ?
C1 B4 B8 103.20(17) . . ?
C1 B4 B9 103.18(17) . . ?
B8 B4 B9 60.68(15) . . ?
C1 B4 B3 58.16(13) . . ?
B8 B4 B3 59.63(14) . . ?
B9 B4 B3 108.10(18) . . ?
C1 B4 B5 57.59(13) . . ?
B8 B4 B5 107.96(18) . . ?
B9 B4 B5 59.85(14) . . ?
B3 B4 B5 107.25(17) . . ?
C1 B4 S1 118.45(15) . . ?
B8 B4 S1 131.17(17) . . ?
B9 B4 S1 125.64(17) . . ?
B3 B4 S1 122.77(15) . . ?
B5 B4 S1 115.20(15) . . ?
C1 B5 B10 104.20(18) . . ?
C1 B5 B9 104.50(17) . . ?
B10 B5 B9 60.29(16) . . ?
C1 B5 B6 58.79(14) . . ?
B10 B5 B6 59.49(17) . . ?
B9 B5 B6 107.97(19) . . ?
C1 B5 B4 59.41(13) . . ?
B10 B5 B4 108.43(18) . . ?
B9 B5 B4 59.77(14) . . ?
B6 B5 B4 109.05(17) . . ?
C1 B5 S2 115.23(15) . . ?
B10 B5 S2 130.10(16) . . ?
B9 B5 S2 130.04(18) . . ?
B6 B5 S2 117.89(16) . . ?
B4 B5 S2 117.33(16) . . ?
C1 B6 C2 57.20(12) . . ?
C1 B6 B10 104.08(19) . . ?
C2 B6 B10 105.49(19) . . ?
C1 B6 B11 103.58(18) . . ?
C2 B6 B11 58.31(15) . . ?
B10 B6 B11 60.55(17) . . ?
C1 B6 B5 58.05(13) . . ?
C2 B6 B5 104.97(17) . . ?
B10 B6 B5 60.06(16) . . ?
B11 B6 B5 107.9(2) . . ?
C2 B7 B8 106.51(18) . . ?
C2 B7 B12 105.19(19) . . ?
B8 B7 B12 60.31(17) . . ?
C2 B7 B3 60.29(14) . . ?
B8 B7 B3 59.92(14) . . ?
B12 B7 B3 108.13(19) . . ?
C2 B7 B11 58.40(15) . . ?
B8 B7 B11 108.7(2) . . ?
B12 B7 B11 59.98(18) . . ?
B3 B7 B11 108.69(18) . . ?
B7 B8 B3 60.32(15) . . ?
B7 B8 B4 108.47(18) . . ?
B3 B8 B4 60.43(13) . . ?
B7 B8 B12 60.09(17) . . ?
B3 B8 B12 108.3(2) . . ?
B4 B8 B12 107.69(18) . . ?
B7 B8 B9 107.6(2) . . ?
B3 B8 B9 108.05(18) . . ?
B4 B8 B9 59.82(14) . . ?
B12 B8 B9 59.40(16) . . ?
B12 B9 B4 107.78(19) . . ?
B12 B9 B5 107.6(2) . . ?
B4 B9 B5 60.38(13) . . ?
B12 B9 B10 60.31(17) . . ?
B4 B9 B10 108.48(19) . . ?
B5 B9 B10 59.74(15) . . ?
B12 B9 B8 59.83(16) . . ?
B4 B9 B8 59.50(14) . . ?
B5 B9 B8 107.45(18) . . ?
B10 B9 B8 108.1(2) . . ?
B6 B10 B5 60.46(15) . . ?
B6 B10 B11 59.81(17) . . ?
B5 B10 B11 107.64(19) . . ?
B6 B10 B9 108.48(18) . . ?
B5 B10 B9 59.96(15) . . ?
B11 B10 B9 107.46(19) . . ?
B6 B10 B12 107.6(2) . . ?
B5 B10 B12 107.08(19) . . ?
B11 B10 B12 59.66(17) . . ?
B9 B10 B12 59.38(17) . . ?
C2 B11 B6 59.58(14) . . ?
C2 B11 B12 105.45(19) . . ?
B6 B11 B12 108.0(2) . . ?
C2 B11 B7 58.83(15) . . ?
B6 B11 B7 108.24(18) . . ?
B12 B11 B7 59.88(17) . . ?
C2 B11 B10 105.76(18) . . ?
B6 B11 B10 59.64(16) . . ?
B12 B11 B10 60.28(18) . . ?
B7 B11 B10 108.2(2) . . ?
B9 B12 B7 108.34(19) . . ?
B9 B12 B11 108.51(19) . . ?
B7 B12 B11 60.14(17) . . ?
B9 B12 B8 60.77(16) . . ?
B7 B12 B8 59.60(16) . . ?
B11 B12 B8 108.2(2) . . ?
B9 B12 B10 60.30(17) . . ?
B7 B12 B10 108.2(2) . . ?
B11 B12 B10 60.06(18) . . ?
B8 B12 B10 108.83(19) . . ?

loop_
_geom_bond_atom_site_label_1
_geom_bond_atom_site_label_2
_geom_bond_distance
_geom_bond_site_symmetry_2
_geom_bond_publ_flag
S1 C17 1.786(2) . ?
S1 B4 1.840(3) . ?
S2 C23 1.772(2) . ?
S2 B5 1.854(3) . ?
C1 C2 1.646(3) . ?
C1 B5 1.697(3) . ?
C1 B3 1.709(3) . ?
C1 B6 1.711(3) . ?
C1 B4 1.731(3) . ?
C2 C11 1.498(3) . ?
C2 B11 1.705(4) . ?
C2 B7 1.713(3) . ?
C2 B6 1.728(3) . ?
C2 B3 1.753(3) . ?
C11 C12 1.372(4) . ?
C11 C16 1.382(4) . ?
C12 C13 1.377(4) . ?
C13 C14 1.348(5) . ?
C14 C15 1.358(6) . ?
C15 C16 1.379(5) . ?
C17 C22 1.376(3) . ?
C17 C18 1.384(4) . ?
C18 C19 1.384(5) . ?
C19 C20 1.369(5) . ?
C20 C21 1.351(5) . ?
C21 C22 1.390(4) . ?
C23 C24 1.367(3) . ?
C23 C28 1.371(3) . ?
C24 C25 1.370(5) . ?
C25 C26 1.353(6) . ?
C26 C27 1.357(5) . ?
C27 C28 1.381(4) . ?
B3 B8 1.769(4) . ?
B3 B7 1.776(4) . ?
B3 B4 1.783(3) . ?
B4 B8 1.775(4) . ?
B4 B9 1.780(3) . ?
B4 B5 1.791(3) . ?
B5 B10 1.778(4) . ?
B5 B9 1.782(4) . ?
B5 B6 1.785(4) . ?
B6 B10 1.768(4) . ?
B6 B11 1.771(4) . ?
B7 B8 1.766(4) . ?
B7 B12 1.775(4) . ?
B7 B11 1.780(4) . ?
B8 B12 1.779(4) . ?
B8 B9 1.796(4) . ?
B9 B12 1.771(4) . ?
B9 B10 1.788(4) . ?
B10 B11 1.784(5) . ?
B10 B12 1.788(4) . ?
B11 B12 1.777(5) . ?
